data_2205066
loop_
_publ_author_name
'Dai-Xi Li'
'Duan-Jun Xu'
'Yuan-Zhi Xu'

_publ_section_title
;Aqua(bromomaleato-\k<i>O</i>)bis(phenanthroline-\k^2^<i>N,N</i>')manganese(II)
 monohydrate
;
_journal_issue 2
_journal_name_full 'Acta Crystallographica Section E'
_journal_page_first m271
_journal_page_last m273
_journal_paper_doi 10.1107/S1600536805000486
_journal_volume 61
_journal_year 2005
_chemical_formula_iupac '[Mn (C4 H Br O4) (C12 H8 N2)2 (H2 O)], H2 O'
_chemical_formula_moiety 'C28 H19 Br Mn N4 O5, H2 O'
_chemical_formula_sum 'C28 H21 Br Mn N4 O6'
_chemical_formula_weight 644.34
_chemical_name_systematic
;
Aqua(bromomaleato\k-O)bis(phenanthroline-\k^2^N,N')manganese(II) monohydrate
;
_space_group_IT_number 14
_symmetry_cell_setting monoclinic
_symmetry_space_group_name_Hall '-P 2yn'
_symmetry_space_group_name_H-M 'P 1 21/n 1'
_atom_sites_solution_hydrogens geom
_atom_sites_solution_primary direct
_atom_sites_solution_secondary difmap
_audit_creation_method SHELXL-97
_cell_angle_alpha 90.00
_cell_angle_beta 95.7140(10)
_cell_angle_gamma 90.00
_cell_formula_units_Z 4
_cell_length_a 12.2038(4)
_cell_length_b 12.6561(4)
_cell_length_c 16.9518(6)
_cell_measurement_reflns_used 8266
_cell_measurement_temperature 295(2)
_cell_measurement_theta_max 24.5
_cell_measurement_theta_min 2.5
_cell_volume 2605.24(15)
_computing_cell_refinement PROCESS-AUTO
_computing_data_collection 'PROCESS-AUTO (Rigaku, 1998)'
_computing_data_reduction 'CrystalStructure (Rigaku/MSC, 2002)'
_computing_molecular_graphics 'ORTEP-3 for Windows (Farrugia, 1997)'
_computing_publication_material 'WinGX (Farrugia, 1999)'
_computing_structure_refinement 'SHELXL97 (Sheldrick, 1997)'
_computing_structure_solution 'SIR92 (Altomare et al., 1993)'
_diffrn_ambient_temperature 295(2)
_diffrn_detector_area_resol_mean 10.00
_diffrn_measured_fraction_theta_full 1.00
_diffrn_measured_fraction_theta_max 1.00
_diffrn_measurement_device_type 'Rigaku R-AXIS RAPID'
_diffrn_measurement_method \w
_diffrn_radiation_monochromator graphite
_diffrn_radiation_source 'fine-focus sealed tube'
_diffrn_radiation_type MoK\a
_diffrn_radiation_wavelength 0.71073
_diffrn_reflns_av_R_equivalents 0.019
_diffrn_reflns_av_sigmaI/netI 0.030
_diffrn_reflns_limit_h_max 14
_diffrn_reflns_limit_h_min -14
_diffrn_reflns_limit_k_max 15
_diffrn_reflns_limit_k_min -15
_diffrn_reflns_limit_l_max 20
_diffrn_reflns_limit_l_min -20
_diffrn_reflns_number 8880
_diffrn_reflns_theta_full 25.0
_diffrn_reflns_theta_max 25.0
_diffrn_reflns_theta_min 2.0
_diffrn_standards_decay_% 0
_diffrn_standards_interval_time 0
_diffrn_standards_number 0
_exptl_absorpt_coefficient_mu 2.092
_exptl_absorpt_correction_T_max 0.516
_exptl_absorpt_correction_T_min 0.412
_exptl_absorpt_correction_type multi-scan
_exptl_absorpt_process_details '(ABSCOR; Higashi, 1995)'
_exptl_crystal_colour yellow
_exptl_crystal_density_diffrn 1.643
_exptl_crystal_density_method 'not measured'
_exptl_crystal_description prism
_exptl_crystal_F_000 1300
_exptl_crystal_size_max 0.45
_exptl_crystal_size_mid 0.41
_exptl_crystal_size_min 0.32
_refine_diff_density_max 0.20
_refine_diff_density_min -0.35
_refine_ls_extinction_method none
_refine_ls_goodness_of_fit_ref 1.028
_refine_ls_hydrogen_treatment constr
_refine_ls_matrix_type full
_refine_ls_number_parameters 408
_refine_ls_number_reflns 4585
_refine_ls_number_restraints 1
_refine_ls_restrained_S_all 1.028
_refine_ls_R_factor_all 0.054
_refine_ls_R_factor_gt 0.032
_refine_ls_shift/su_max 0.001
_refine_ls_shift/su_mean 0.000
_refine_ls_structure_factor_coef Fsqd
_refine_ls_weighting_details 'calc w = 1/[\s^2^(Fo^2^)+(0.0449P)^2^+0.0618P] where P = (Fo^2^+2Fc^2^)/3'
_refine_ls_weighting_scheme calc
_refine_ls_wR_factor_gt 0.075
_refine_ls_wR_factor_ref 0.081
_reflns_number_gt 3384
_reflns_number_total 4585
_reflns_threshold_expression I>2\s(I)
_cod_data_source_file hb6135.cif
_cod_data_source_block I
_cod_depositor_comments
;
The following automatic conversions were performed:
'_symmetry_cell_setting' value 'Monoclinic' changed to 'monoclinic'
according to '/home/saulius/struct/CIF-dictionaries/cif_core.dic'
dictionary named 'cif_core.dic' version 2.4.1 from 2010-06-29.

Automatic conversion script
Id: cif_fix_enum 1527 2010-12-29 10:47:43Z saulius 

The following automatic conversions were performed:

'_symmetry_cell_setting' value 'Monoclinic' changed to 'monoclinic'
according to /home/saulius/struct/CIF-dictionaries/cif_core.dic
dictionary named 'cif_core.dic' version 2.4.1 from 2010-06-29.

Automatic conversion script
Id: cif_fix_values 1715 2011-07-08 13:25:40Z adriana 
;
_cod_original_sg_symbol_H-M 'P 21/n'
_cod_database_code 2205066
_cod_database_fobs_code 2205066

loop_
_symmetry_equiv_pos_as_xyz
'x, y, z'
'-x+1/2, y+1/2, -z+1/2'
'-x, -y, -z'
'x-1/2, -y-1/2, z-1/2'

loop_
_atom_site_label
_atom_site_fract_x
_atom_site_fract_y
_atom_site_fract_z
_atom_site_U_iso_or_equiv
_atom_site_adp_type
_atom_site_calc_flag
_atom_site_refinement_flags
_atom_site_occupancy
_atom_site_disorder_assembly
_atom_site_disorder_group
_atom_site_type_symbol
Mn 0.70280(3) 0.21241(3) 0.54378(2) 0.03821(12) Uani d . 1 . . Mn
BrA 0.3628(2) 0.0624(2) 0.80524(15) 0.0782(5) Uani d P 0.61 A 1 Br
O3A 0.3759(5) 0.0776(4) 0.6096(3) 0.0645(13) Uani d P 0.61 A 1 O
O4A 0.5243(3) -0.0169(3) 0.6463(3) 0.0497(11) Uani d P 0.61 A 1 O
C34A 0.4515(10) 0.0542(10) 0.6554(5) 0.043(3) Uani d P 0.61 A 1 C
BrB 0.3914(3) 0.0340(4) 0.8139(3) 0.0831(10) Uani d P 0.39 A 2 Br
O3B 0.3616(6) 0.1462(6) 0.6216(5) 0.0710(19) Uani d P 0.39 A 2 O
O4B 0.4698(7) 0.0096(7) 0.6230(5) 0.059(2) Uani d P 0.39 A 2 O
C34B 0.436(2) 0.0898(16) 0.6569(16) 0.075(8) Uani d P 0.39 A 2 C
N1 0.56014(16) 0.28036(16) 0.46587(11) 0.0396(5) Uani d . 1 . . N
N2 0.74366(17) 0.39059(17) 0.51870(12) 0.0460(5) Uani d . 1 . . N
N3 0.80292(16) 0.16769(18) 0.44181(12) 0.0463(5) Uani d . 1 . . N
N4 0.87980(16) 0.19370(17) 0.59588(11) 0.0453(5) Uani d . 1 . . N
O1 0.62020(14) 0.20385(13) 0.64363(10) 0.0473(4) Uani d . 1 . . O
O2 0.69387(16) 0.28659(16) 0.75173(12) 0.0664(6) Uani d . 1 . . O
O5 0.64308(14) 0.04935(13) 0.52608(10) 0.0480(4) Uani d . 1 . . O
O6A 0.7542(4) 0.4912(4) 0.7727(3) 0.1006(17) Uani d P 0.61 B 1 O
O6B 0.8065(8) 0.4681(8) 0.7256(5) 0.116(3) Uani d P 0.39 C 2 O
C1 0.4681(2) 0.2281(2) 0.44336(15) 0.0475(6) Uani d . 1 . . C
H1 0.4617 0.1588 0.4605 0.057 Uiso calc R 1 . . H
C2 0.3808(2) 0.2721(2) 0.39545(16) 0.0530(7) Uani d . 1 . . C
H2 0.3181 0.2322 0.3806 0.064 Uiso calc R 1 . . H
C3 0.3876(2) 0.3723(2) 0.37088(15) 0.0537(7) Uani d . 1 . . C
H3 0.3296 0.4022 0.3386 0.064 Uiso calc R 1 . . H
C4 0.4822(2) 0.4319(2) 0.39388(14) 0.0454(6) Uani d . 1 . . C
C5 0.4943(3) 0.5393(2) 0.37205(16) 0.0587(8) Uani d . 1 . . C
H5 0.4373 0.5729 0.3413 0.070 Uiso calc R 1 . . H
C6 0.5865(3) 0.5929(2) 0.39506(17) 0.0625(9) Uani d . 1 . . C
H6 0.5929 0.6628 0.3792 0.075 Uiso calc R 1 . . H
C7 0.6757(2) 0.5449(2) 0.44367(15) 0.0518(7) Uani d . 1 . . C
C8 0.7720(3) 0.5980(2) 0.47096(19) 0.0665(9) Uani d . 1 . . C
H8 0.7825 0.6674 0.4554 0.080 Uiso calc R 1 . . H
C9 0.8508(3) 0.5491(3) 0.5202(2) 0.0703(9) Uani d . 1 . . C
H9 0.9155 0.5843 0.5379 0.084 Uiso calc R 1 . . H
C10 0.8331(2) 0.4447(2) 0.54389(17) 0.0610(8) Uani d . 1 . . C
H10 0.8864 0.4123 0.5788 0.073 Uiso calc R 1 . . H
C11 0.6655(2) 0.43988(19) 0.46851(14) 0.0412(6) Uani d . 1 . . C
C12 0.5678(2) 0.38226(19) 0.44199(13) 0.0371(6) Uani d . 1 . . C
C13 0.7641(2) 0.1515(3) 0.36682(16) 0.0624(8) Uani d . 1 . . C
H13 0.6893 0.1615 0.3524 0.075 Uiso calc R 1 . . H
C14 0.8309(3) 0.1202(3) 0.30848(18) 0.0764(10) Uani d . 1 . . C
H14 0.8009 0.1105 0.2564 0.092 Uiso calc R 1 . . H
C15 0.9397(3) 0.1042(3) 0.32867(19) 0.0718(9) Uani d . 1 . . C
H15 0.9848 0.0831 0.2904 0.086 Uiso calc R 1 . . H
C16 0.9845(2) 0.1194(2) 0.40740(17) 0.0532(7) Uani d . 1 . . C
C17 1.0983(2) 0.1035(2) 0.4333(2) 0.0628(8) Uani d . 1 . . C
H17 1.1462 0.0818 0.3971 0.075 Uiso calc R 1 . . H
C18 1.1365(2) 0.1195(2) 0.5088(2) 0.0598(8) Uani d . 1 . . C
H18 1.2110 0.1094 0.5243 0.072 Uiso calc R 1 . . H
C19 1.0655(2) 0.1519(2) 0.56656(16) 0.0478(7) Uani d . 1 . . C
C20 1.1022(2) 0.1688(3) 0.64651(18) 0.0642(8) Uani d . 1 . . C
H20 1.1765 0.1616 0.6640 0.077 Uiso calc R 1 . . H
C21 1.0288(2) 0.1957(3) 0.69850(18) 0.0708(9) Uani d . 1 . . C
H21 1.0524 0.2063 0.7518 0.085 Uiso calc R 1 . . H
C22 0.9177(2) 0.2074(3) 0.67089(16) 0.0610(8) Uani d . 1 . . C
H22 0.8682 0.2256 0.7070 0.073 Uiso calc R 1 . . H
C23 0.95303(19) 0.1671(2) 0.54366(14) 0.0397(6) Uani d . 1 . . C
C24 0.9117(2) 0.15186(19) 0.46239(14) 0.0418(6) Uani d . 1 . . C
C31 0.6279(2) 0.22502(19) 0.71675(15) 0.0408(6) Uani d . 1 . . C
C32 0.5469(2) 0.1739(2) 0.76509(14) 0.0492(7) Uani d . 1 A . C
H32 0.5512 0.1907 0.8187 0.059 Uiso calc R 1 . . H
C33 0.4704(2) 0.1073(2) 0.73789(15) 0.0458(6) Uani d . 1 . . C
H51 0.5984 0.0270 0.5565 0.080 Uiso d . 1 . . H
H52 0.6261 0.0115 0.4822 0.080 Uiso d . 1 . . H
H61 0.7426 0.4297 0.7429 0.080 Uiso d . 1 . . H
H62 0.8295 0.4908 0.7782 0.080 Uiso d . 1 . . H

loop_
_atom_site_aniso_label
_atom_site_aniso_U_11
_atom_site_aniso_U_22
_atom_site_aniso_U_33
_atom_site_aniso_U_12
_atom_site_aniso_U_13
_atom_site_aniso_U_23
Mn 0.0331(2) 0.0445(2) 0.0362(2) 0.00001(17) -0.00073(15) 0.00318(18)
BrA 0.0833(12) 0.1049(13) 0.0514(9) -0.0312(8) 0.0308(8) -0.0082(8)
O3A 0.050(3) 0.089(4) 0.052(2) 0.004(3) -0.009(2) -0.014(3)
O4A 0.059(3) 0.043(2) 0.047(2) 0.0014(19) 0.005(2) -0.0109(17)
C34A 0.057(5) 0.057(8) 0.017(4) -0.025(5) 0.008(3) -0.020(3)
BrB 0.085(2) 0.112(2) 0.0542(8) -0.0433(14) 0.0126(11) 0.0140(12)
O3B 0.041(4) 0.093(5) 0.075(5) 0.000(4) -0.012(3) 0.016(5)
O4B 0.066(6) 0.061(5) 0.053(5) -0.022(4) 0.019(4) -0.015(4)
C34B 0.063(9) 0.055(13) 0.116(16) -0.037(10) 0.055(9) -0.034(9)
N1 0.0414(12) 0.0376(12) 0.0389(11) 0.0024(9) -0.0007(9) 0.0006(10)
N2 0.0476(13) 0.0489(13) 0.0413(12) -0.0092(11) 0.0038(10) -0.0035(10)
N3 0.0442(12) 0.0569(13) 0.0378(12) -0.0085(11) 0.0041(10) 0.0010(10)
N4 0.0369(11) 0.0587(15) 0.0401(12) 0.0015(10) 0.0020(9) 0.0064(10)
O1 0.0505(10) 0.0529(11) 0.0392(10) -0.0068(9) 0.0074(8) -0.0018(8)
O2 0.0621(12) 0.0700(14) 0.0647(13) -0.0229(11) -0.0056(10) -0.0125(11)
O5 0.0521(11) 0.0462(10) 0.0470(10) -0.0072(8) 0.0104(8) -0.0077(8)
O6A 0.101(4) 0.060(3) 0.128(4) -0.022(3) -0.050(3) 0.015(3)
O6B 0.135(8) 0.113(7) 0.094(6) -0.054(6) -0.018(5) 0.015(5)
C1 0.0456(15) 0.0432(16) 0.0522(16) -0.0009(12) -0.0034(12) -0.0055(13)
C2 0.0419(15) 0.065(2) 0.0499(16) 0.0022(14) -0.0074(12) -0.0109(15)
C3 0.0532(17) 0.068(2) 0.0383(14) 0.0202(15) -0.0041(13) 0.0004(14)
C4 0.0578(17) 0.0485(16) 0.0309(12) 0.0154(13) 0.0089(12) 0.0011(12)
C5 0.082(2) 0.0540(19) 0.0419(15) 0.0204(17) 0.0146(15) 0.0112(14)
C6 0.102(3) 0.0390(16) 0.0518(17) 0.0163(17) 0.0326(18) 0.0145(14)
C7 0.073(2) 0.0398(15) 0.0465(15) -0.0056(14) 0.0277(15) -0.0043(13)
C8 0.089(2) 0.0460(17) 0.070(2) -0.0138(17) 0.0358(19) -0.0026(16)
C9 0.071(2) 0.066(2) 0.077(2) -0.0330(18) 0.0252(19) -0.0225(18)
C10 0.0558(18) 0.064(2) 0.0626(19) -0.0160(15) 0.0032(15) -0.0100(16)
C11 0.0545(16) 0.0379(14) 0.0331(13) 0.0011(12) 0.0141(12) -0.0004(11)
C12 0.0491(15) 0.0366(14) 0.0265(11) 0.0049(11) 0.0075(11) -0.0008(10)
C13 0.0579(18) 0.084(2) 0.0451(17) -0.0171(16) 0.0037(14) 0.0003(16)
C14 0.078(2) 0.108(3) 0.0450(17) -0.037(2) 0.0155(16) -0.0172(18)
C15 0.077(2) 0.084(2) 0.0595(19) -0.0301(19) 0.0306(17) -0.0215(17)
C16 0.0538(17) 0.0471(16) 0.0620(18) -0.0143(13) 0.0219(14) -0.0040(14)
C17 0.0499(18) 0.0554(18) 0.088(2) -0.0055(14) 0.0312(17) -0.0082(17)
C18 0.0405(16) 0.0505(17) 0.090(2) 0.0020(13) 0.0154(16) 0.0084(17)
C19 0.0377(15) 0.0429(15) 0.0629(18) -0.0022(12) 0.0048(13) 0.0132(13)
C20 0.0377(15) 0.081(2) 0.071(2) -0.0042(15) -0.0059(15) 0.0233(18)
C21 0.0509(18) 0.111(3) 0.0481(17) -0.0082(18) -0.0077(14) 0.0119(17)
C22 0.0441(16) 0.097(2) 0.0409(15) -0.0002(16) -0.0024(12) 0.0060(15)
C23 0.0348(13) 0.0386(13) 0.0460(15) -0.0035(11) 0.0049(11) 0.0078(12)
C24 0.0407(14) 0.0377(14) 0.0478(15) -0.0087(11) 0.0091(12) 0.0048(12)
C31 0.0397(14) 0.0364(14) 0.0448(15) 0.0083(11) -0.0041(11) -0.0010(12)
C32 0.0597(17) 0.0554(16) 0.0327(13) -0.0073(14) 0.0063(12) -0.0067(12)
C33 0.0470(16) 0.0560(17) 0.0355(15) -0.0037(13) 0.0093(12) -0.0030(13)

loop_
_atom_type_symbol
_atom_type_description
_atom_type_scat_dispersion_real
_atom_type_scat_dispersion_imag
_atom_type_scat_source
C C 0.0033 0.0000 'International Tables Vol C Tables 4.2.6.8 and 6.1.1.4'
H H 0.0000 0.0000 'International Tables Vol C Tables 4.2.6.8 and 6.1.1.4'
Br Br -0.2901 0.0000 'International Tables Vol C Tables 4.2.6.8 and 6.1.1.4'
Mn Mn 0.3368 0.0000 'International Tables Vol C Tables 4.2.6.8 and 6.1.1.4'
N N 0.0061 0.0000 'International Tables Vol C Tables 4.2.6.8 and 6.1.1.4'
O O 0.0106 0.0000 'International Tables Vol C Tables 4.2.6.8 and 6.1.1.4'

loop_
_geom_angle_atom_site_label_1
_geom_angle_atom_site_label_2
_geom_angle_atom_site_label_3
_geom_angle
_geom_angle_publ_flag
O1 Mn O5 83.11(6) y
O1 Mn N1 95.12(7) y
O5 Mn N1 92.98(7) y
O1 Mn N4 101.55(7) y
O5 Mn N4 104.21(7) y
N1 Mn N4 157.26(7) y
O1 Mn N3 162.18(8) y
O5 Mn N3 81.91(7) y
N1 Mn N3 95.25(7) y
N4 Mn N3 73.02(7) y
O1 Mn N2 109.18(7) y
O5 Mn N2 161.13(7) y
N1 Mn N2 72.15(7) y
N4 Mn N2 87.69(8) y
N3 Mn N2 87.82(7) y
O3A C34A O4A 126.9(10) ?
O3A C34A C33 121.3(10) ?
O4A C34A C33 111.8(7) ?
O4B C34B O3B 120(2) ?
O4B C34B C33 120(2) ?
O3B C34B C33 120.0(16) ?
C1 N1 C12 118.0(2) ?
C1 N1 Mn 124.22(17) ?
C12 N1 Mn 117.78(16) ?
C10 N2 C11 117.9(2) ?
C10 N2 Mn 128.3(2) ?
C11 N2 Mn 113.75(15) ?
C13 N3 C24 118.1(2) ?
C13 N3 Mn 126.59(19) ?
C24 N3 Mn 115.24(15) ?
C22 N4 C23 118.0(2) ?
C22 N4 Mn 126.25(17) ?
C23 N4 Mn 115.78(15) ?
C31 O1 Mn 143.31(17) ?
Mn O5 H51 117.39 ?
Mn O5 H52 131.62 ?
H51 O5 H52 102.85 ?
H61 O6A H62 98.6 ?
H61 O6B H62 92.2 ?
N1 C1 C2 123.1(2) ?
N1 C1 H1 118.4 ?
C2 C1 H1 118.4 ?
C3 C2 C1 119.5(3) ?
C3 C2 H2 120.2 ?
C1 C2 H2 120.2 ?
C2 C3 C4 119.8(2) ?
C2 C3 H3 120.1 ?
C4 C3 H3 120.1 ?
C3 C4 C12 117.7(2) ?
C3 C4 C5 123.1(3) ?
C12 C4 C5 119.2(3) ?
C6 C5 C4 121.0(3) ?
C6 C5 H5 119.5 ?
C4 C5 H5 119.5 ?
C5 C6 C7 121.4(3) ?
C5 C6 H6 119.3 ?
C7 C6 H6 119.3 ?
C8 C7 C11 117.0(3) ?
C8 C7 C6 123.6(3) ?
C11 C7 C6 119.3(3) ?
C9 C8 C7 120.4(3) ?
C9 C8 H8 119.8 ?
C7 C8 H8 119.8 ?
C8 C9 C10 119.0(3) ?
C8 C9 H9 120.5 ?
C10 C9 H9 120.5 ?
N2 C10 C9 122.7(3) ?
N2 C10 H10 118.6 ?
C9 C10 H10 118.6 ?
N2 C11 C7 122.9(2) ?
N2 C11 C12 118.1(2) ?
C7 C11 C12 118.9(2) ?
N1 C12 C4 121.8(2) ?
N1 C12 C11 118.0(2) ?
C4 C12 C11 120.1(2) ?
N3 C13 C14 122.9(3) ?
N3 C13 H13 118.6 ?
C14 C13 H13 118.6 ?
C15 C14 C13 119.3(3) ?
C15 C14 H14 120.3 ?
C13 C14 H14 120.3 ?
C14 C15 C16 119.9(3) ?
C14 C15 H15 120.0 ?
C16 C15 H15 120.0 ?
C15 C16 C24 117.2(3) ?
C15 C16 C17 123.1(3) ?
C24 C16 C17 119.7(3) ?
C18 C17 C16 120.6(3) ?
C18 C17 H17 119.7 ?
C16 C17 H17 119.7 ?
C17 C18 C19 121.5(3) ?
C17 C18 H18 119.2 ?
C19 C18 H18 119.2 ?
C20 C19 C23 117.2(2) ?
C20 C19 C18 123.2(3) ?
C23 C19 C18 119.5(3) ?
C21 C20 C19 119.8(2) ?
C21 C20 H20 120.1 ?
C19 C20 H20 120.1 ?
C20 C21 C22 119.3(3) ?
C20 C21 H21 120.4 ?
C22 C21 H21 120.4 ?
N4 C22 C21 122.9(3) ?
N4 C22 H22 118.5 ?
C21 C22 H22 118.5 ?
N4 C23 C19 122.8(2) ?
N4 C23 C24 117.9(2) ?
C19 C23 C24 119.3(2) ?
N3 C24 C16 122.6(2) ?
N3 C24 C23 118.0(2) ?
C16 C24 C23 119.4(2) ?
O2 C31 O1 126.1(2) ?
O2 C31 C32 116.6(2) ?
O1 C31 C32 117.3(2) ?
C33 C32 C31 125.1(2) ?
C33 C32 H32 117.5 ?
C31 C32 H32 117.5 ?
C32 C33 C34B 125.0(8) ?
C32 C33 C34A 129.4(5) ?
C32 C33 BrA 119.3(2) ?
C34A C33 BrA 111.2(4) ?
C32 C33 BrB 117.6(3) ?
C34B C33 BrB 117.3(8) ?

loop_
_geom_bond_atom_site_label_1
_geom_bond_atom_site_label_2
_geom_bond_distance
_geom_bond_publ_flag
Mn O1 2.0574(16) y
Mn O5 2.1991(17) y
Mn N1 2.2487(19) y
Mn N2 2.357(2) y
Mn N3 2.285(2) y
Mn N4 2.263(2) y
BrA C33 1.910(4) n
BrB C33 1.922(5) n
C31 C32 1.493(4) n
C32 C33 1.307(4) n
C32 H32 0.9300 ?
C33 C34A 1.548(10) n
C33 C34B 1.41(3) n
C34A O3A 1.183(14) ?
C34A O4A 1.285(14) ?
C34B O3B 1.26(3) ?
C34B O4B 1.25(2) ?
N1 C1 1.326(3) ?
N1 C12 1.358(3) ?
N2 C10 1.322(3) ?
N2 C11 1.364(3) ?
N3 C13 1.327(3) ?
N3 C24 1.354(3) ?
N4 C22 1.320(3) ?
N4 C23 1.361(3) ?
O1 C31 1.262(3) ?
O2 C31 1.230(3) ?
O5 H51 0.836 ?
O5 H52 0.891 ?
O6A H61 0.930 ?
O6A H62 0.914 ?
O6B H61 0.988 ?
O6B H62 0.953 ?
C1 C2 1.390(4) ?
C1 H1 0.9300 ?
C2 C3 1.340(4) ?
C2 H2 0.9300 ?
C3 C4 1.402(4) ?
C3 H3 0.9300 ?
C4 C12 1.407(3) ?
C4 C5 1.421(4) ?
C5 C6 1.338(4) ?
C5 H5 0.9300 ?
C6 C7 1.433(4) ?
C6 H6 0.9300 ?
C7 C8 1.393(4) ?
C7 C11 1.404(3) ?
C8 C9 1.357(5) ?
C8 H8 0.9300 ?
C9 C10 1.404(4) ?
C9 H9 0.9300 ?
C10 H10 0.9300 ?
C11 C12 1.432(3) ?
C13 C14 1.400(4) ?
C13 H13 0.9300 ?
C14 C15 1.353(5) ?
C14 H14 0.9300 ?
C15 C16 1.404(4) ?
C15 H15 0.9300 ?
C16 C24 1.411(3) ?
C16 C17 1.428(4) ?
C17 C18 1.334(4) ?
C17 H17 0.9300 ?
C18 C19 1.430(4) ?
C18 H18 0.9300 ?
C19 C20 1.401(4) ?
C19 C23 1.402(3) ?
C20 C21 1.361(4) ?
C20 H20 0.9300 ?
C21 C22 1.398(4) ?
C21 H21 0.9300 ?
C22 H22 0.9300 ?
C23 C24 1.432(3) ?

loop_
_geom_hbond_atom_site_label_D
_geom_hbond_atom_site_label_H
_geom_hbond_atom_site_label_A
_geom_hbond_site_symmetry_A
_geom_hbond_distance_DH
_geom_hbond_distance_HA
_geom_hbond_distance_DA
_geom_hbond_angle_DHA
_geom_hbond_publ_flag
O5 H51 O4A . 0.84 1.93 2.747(5) 166 y
O5 H51 O4B . 0.84 2.03 2.849(9) 165 y
O5 H52 O3A 3_656 0.89 1.92 2.796(5) 167 y
O5 H52 O4B 3_656 0.89 2.05 2.854(8) 149 y
O6A H61 O2 . 0.93 1.92 2.706(5) 141 y
O6A H62 O4A 2_656 0.91 2.09 2.909(6) 148 y
O6B H61 O2 . 0.99 1.92 2.736(10) 138 y
O6B H62 O4A 2_656 0.95 2.09 2.851(10) 136 y
